data_4069592
loop_
_publ_author_name
'Fedushkin, Igor L.'
'Eremenko, Olga V.'
'Skatova, Alexandra A.'
'Piskunov, Alexander V.'
'Fukin, Georgi K.'
'Ketkov, Sergey Yu.'
'Irran, Elisabeth'
'Schumann, Herbert'

_publ_section_title
;
 Binuclear Zinc Complexes with Radical-Anionic Diimine Ligands
;
_journal_issue 13
_journal_name_full Organometallics
_journal_page_first 3863
_journal_paper_doi 10.1021/om900291x
_journal_volume 28
_journal_year 2009
_chemical_formula_sum 'C86 H98 N4 Zn2'
_chemical_formula_weight 1318.42
_chemical_name_systematic
; 
 ? 
;
_space_group_IT_number 14
_symmetry_cell_setting monoclinic
_symmetry_space_group_name_Hall '-P 2ybc'
_symmetry_space_group_name_H-M 'P 1 21/c 1'
_atom_sites_solution_hydrogens geom
_atom_sites_solution_primary direct
_atom_sites_solution_secondary difmap
_audit_creation_method
;
CrysAlis RED, Oxford Diffraction Ltd.,
Version 1.171.32.5 (release 08-05-2007 CrysAlis171 .NET)
(compiled May  8 2007,13:10:02)
;
_cell_angle_alpha 90.00
_cell_angle_beta 104.4886(18)
_cell_angle_gamma 90.00
_cell_formula_units_Z 2
_cell_length_a 16.2063(3)
_cell_length_b 15.1241(3)
_cell_length_c 15.2238(3)
_cell_measurement_reflns_used 9355
_cell_measurement_temperature 150(2)
_cell_measurement_theta_max 32.4252
_cell_measurement_theta_min 2.9207
_cell_volume 3612.77(12)
_computing_cell_refinement
;
CrysAlis RED, Oxford Diffraction Ltd.,
Version 1.171.32.5 (release 08-05-2007 CrysAlis171 .NET)
(compiled May  8 2007,13:10:02)
;
_computing_data_collection
;
CrysAlis CCD, Oxford Diffraction Ltd.,
Version 1.171.32.5 (release 08-05-2007 CrysAlis171 .NET)
(compiled May  8 2007,13:10:02)
;
_computing_data_reduction
;
CrysAlis RED, Oxford Diffraction Ltd.,
Version 1.171.32.5 (release 08-05-2007 CrysAlis171 .NET)
(compiled May  8 2007,13:10:02)
;
_computing_publication_material 'SHELXL-97 (Sheldrick, 1997)'
_computing_structure_refinement 'SHELXL-97 (Sheldrick, 1997)'
_computing_structure_solution 'SHELXS-97 (Sheldrick, 1990)'
_diffrn_ambient_temperature 150(2)
_diffrn_measured_fraction_theta_full 0.999
_diffrn_measured_fraction_theta_max 0.999
_diffrn_measurement_device_type 'Oxford Diffraction Xcalibur S Sapphire'
_diffrn_measurement_method \w
_diffrn_radiation_monochromator graphite
_diffrn_radiation_source 'Enhance (Mo) X-ray Source'
_diffrn_radiation_type MoK\a
_diffrn_radiation_wavelength 0.71073
_diffrn_reflns_av_R_equivalents 0.0621
_diffrn_reflns_av_sigmaI/netI 0.0618
_diffrn_reflns_limit_h_max 19
_diffrn_reflns_limit_h_min -19
_diffrn_reflns_limit_k_max 17
_diffrn_reflns_limit_k_min -17
_diffrn_reflns_limit_l_max 17
_diffrn_reflns_limit_l_min -18
_diffrn_reflns_number 33012
_diffrn_reflns_theta_full 25.00
_diffrn_reflns_theta_max 25.00
_diffrn_reflns_theta_min 2.92
_exptl_absorpt_coefficient_mu 0.711
_exptl_absorpt_correction_T_max 0.902
_exptl_absorpt_correction_T_min 0.871
_exptl_absorpt_correction_type multi-scan
_exptl_absorpt_process_details
;
CrysAlis RED, Oxford Diffraction Ltd.,
Version 1.171.32.5 (release 08-05-2007 CrysAlis171 .NET)
(compiled May  8 2007,13:10:02)
Empirical absorption correction using spherical harmonics,
 implemented in SCALE3 ABSPACK scaling algorithm.
;
_exptl_crystal_colour black
_exptl_crystal_density_diffrn 1.212
_exptl_crystal_density_method 'not measured'
_exptl_crystal_description block
_exptl_crystal_F_000 1404
_exptl_crystal_size_max 0.23
_exptl_crystal_size_mid 0.22
_exptl_crystal_size_min 0.18
_refine_diff_density_max 0.522
_refine_diff_density_min -0.368
_refine_diff_density_rms 0.057
_refine_ls_extinction_method none
_refine_ls_goodness_of_fit_ref 1.003
_refine_ls_hydrogen_treatment mixed
_refine_ls_matrix_type full
_refine_ls_number_parameters 418
_refine_ls_number_reflns 6356
_refine_ls_number_restraints 0
_refine_ls_restrained_S_all 1.003
_refine_ls_R_factor_all 0.0795
_refine_ls_R_factor_gt 0.0461
_refine_ls_shift/su_max 0.001
_refine_ls_shift/su_mean 0.000
_refine_ls_structure_factor_coef Fsqd
_refine_ls_weighting_details 'calc w=1/[\s^2^(Fo^2^)+(0.0604P)^2^+0.0000P] where P=(Fo^2^+2Fc^2^)/3'
_refine_ls_weighting_scheme calc
_refine_ls_wR_factor_gt 0.1005
_refine_ls_wR_factor_ref 0.1118
_reflns_number_gt 4484
_reflns_number_total 6356
_reflns_threshold_expression >2sigma(I)
_cod_data_source_file om900291x_si_002.cif
_cod_data_source_block fed46
_cod_original_sg_symbol_H-M P21/c
_cod_database_code 4069592

loop_
_symmetry_equiv_pos_as_xyz
'x, y, z'
'-x, y+1/2, -z+1/2'
'-x, -y, -z'
'x, -y-1/2, z-1/2'

loop_
_atom_site_label
_atom_site_type_symbol
_atom_site_fract_x
_atom_site_fract_y
_atom_site_fract_z
_atom_site_U_iso_or_equiv
_atom_site_adp_type
_atom_site_occupancy
_atom_site_symmetry_multiplicity
_atom_site_calc_flag
_atom_site_refinement_flags
Zn1 Zn 0.57167(2) -0.02984(2) 0.53616(2) 0.02512(12) Uani 1 1 d .
H1 H 0.5183(16) 0.0545(19) 0.5660(18) 0.030 Uiso 1 1 d .
N1 N 0.68501(14) -0.01159(15) 0.50998(16) 0.0217(5) Uani 1 1 d .
N2 N 0.62358(14) -0.13928(15) 0.60273(15) 0.0220(5) Uani 1 1 d .
C1 C 0.73163(17) -0.08284(19) 0.53605(18) 0.0210(6) Uani 1 1 d .
C2 C 0.81648(17) -0.1102(2) 0.52713(19) 0.0254(7) Uani 1 1 d .
C3 C 0.87630(18) -0.0760(2) 0.4869(2) 0.0329(8) Uani 1 1 d .
H3A H 0.8678 -0.0203 0.4570 0.039 Uiso 1 1 calc R
C4 C 0.95143(19) -0.1260(2) 0.4910(2) 0.0399(9) Uani 1 1 d .
H4A H 0.9931 -0.1030 0.4630 0.048 Uiso 1 1 calc R
C5 C 0.96594(19) -0.2063(2) 0.5338(2) 0.0395(9) Uani 1 1 d .
H5A H 1.0169 -0.2376 0.5346 0.047 Uiso 1 1 calc R
C6 C 0.90619(18) -0.2431(2) 0.5767(2) 0.0305(7) Uani 1 1 d .
C7 C 0.9123(2) -0.3230(2) 0.6259(2) 0.0396(9) Uani 1 1 d .
H7A H 0.9608 -0.3599 0.6313 0.048 Uiso 1 1 calc R
C8 C 0.8492(2) -0.3478(2) 0.6657(2) 0.0410(9) Uani 1 1 d .
H8A H 0.8557 -0.4011 0.6998 0.049 Uiso 1 1 calc R
C9 C 0.77458(19) -0.2973(2) 0.6582(2) 0.0343(8) Uani 1 1 d .
H9A H 0.7314 -0.3168 0.6858 0.041 Uiso 1 1 calc R
C10 C 0.76539(17) -0.21952(19) 0.61022(19) 0.0239(7) Uani 1 1 d .
C11 C 0.70012(17) -0.15005(19) 0.58590(18) 0.0212(6) Uani 1 1 d .
C12 C 0.83273(17) -0.1932(2) 0.57179(19) 0.0245(7) Uani 1 1 d .
C13 C 0.72302(16) 0.06546(19) 0.48076(19) 0.0213(6) Uani 1 1 d .
C14 C 0.78016(17) 0.11644(19) 0.5459(2) 0.0253(7) Uani 1 1 d .
C15 C 0.81458(18) 0.1916(2) 0.5165(2) 0.0299(7) Uani 1 1 d .
H15A H 0.8541 0.2266 0.5591 0.036 Uiso 1 1 calc R
C16 C 0.79225(19) 0.2163(2) 0.4265(2) 0.0335(8) Uani 1 1 d .
H16A H 0.8160 0.2682 0.4077 0.040 Uiso 1 1 calc R
C17 C 0.73555(18) 0.1658(2) 0.3636(2) 0.0285(7) Uani 1 1 d .
H17A H 0.7205 0.1837 0.3019 0.034 Uiso 1 1 calc R
C18 C 0.70020(17) 0.08944(19) 0.38903(19) 0.0237(7) Uani 1 1 d .
C19 C 0.80219(19) 0.0937(2) 0.6471(2) 0.0335(8) Uani 1 1 d .
H19A H 0.7806 0.0327 0.6533 0.040 Uiso 1 1 calc R
C20 C 0.7560(3) 0.1566(3) 0.6965(3) 0.0675(13) Uani 1 1 d .
H20A H 0.6946 0.1546 0.6681 0.101 Uiso 1 1 calc R
H20B H 0.7771 0.2169 0.6931 0.101 Uiso 1 1 calc R
H20C H 0.7664 0.1387 0.7602 0.101 Uiso 1 1 calc R
C21 C 0.8973(2) 0.0937(4) 0.6892(3) 0.0794(16) Uani 1 1 d .
H21A H 0.9251 0.0518 0.6568 0.119 Uiso 1 1 calc R
H21B H 0.9083 0.0763 0.7531 0.119 Uiso 1 1 calc R
H21C H 0.9201 0.1532 0.6851 0.119 Uiso 1 1 calc R
C22 C 0.64154(18) 0.0312(2) 0.31961(19) 0.0267(7) Uani 1 1 d .
H22A H 0.6022 0.0009 0.3511 0.032 Uiso 1 1 calc R
C23 C 0.6922(2) -0.0402(2) 0.2862(2) 0.0460(9) Uani 1 1 d .
H23A H 0.7264 -0.0730 0.3382 0.069 Uiso 1 1 calc R
H23B H 0.7300 -0.0128 0.2528 0.069 Uiso 1 1 calc R
H23C H 0.6530 -0.0808 0.2461 0.069 Uiso 1 1 calc R
C24 C 0.5870(2) 0.0819(3) 0.2407(2) 0.0488(10) Uani 1 1 d .
H24A H 0.5541 0.1269 0.2634 0.073 Uiso 1 1 calc R
H24B H 0.5480 0.0410 0.2006 0.073 Uiso 1 1 calc R
H24C H 0.6236 0.1105 0.2067 0.073 Uiso 1 1 calc R
C25 C 0.59588(17) -0.19641(19) 0.66475(19) 0.0229(7) Uani 1 1 d .
C26 C 0.62900(18) -0.1846(2) 0.7590(2) 0.0301(7) Uani 1 1 d .
C27 C 0.5964(2) -0.2376(2) 0.8174(2) 0.0358(8) Uani 1 1 d .
H27A H 0.6187 -0.2316 0.8811 0.043 Uiso 1 1 calc R
C28 C 0.5332(2) -0.2979(2) 0.7854(2) 0.0390(8) Uani 1 1 d .
H28A H 0.5106 -0.3316 0.8266 0.047 Uiso 1 1 calc R
C29 C 0.5023(2) -0.3096(2) 0.6932(2) 0.0351(8) Uani 1 1 d .
H29A H 0.4585 -0.3518 0.6715 0.042 Uiso 1 1 calc R
C30 C 0.53407(18) -0.26065(19) 0.6312(2) 0.0259(7) Uani 1 1 d .
C31 C 0.6958(2) -0.1141(2) 0.7962(2) 0.0399(9) Uani 1 1 d .
H31A H 0.7283 -0.1036 0.7493 0.048 Uiso 1 1 calc R
C32 C 0.7604(2) -0.1448(3) 0.8835(3) 0.0648(12) Uani 1 1 d .
H32A H 0.8024 -0.0980 0.9049 0.097 Uiso 1 1 calc R
H32B H 0.7895 -0.1983 0.8707 0.097 Uiso 1 1 calc R
H32C H 0.7303 -0.1577 0.9304 0.097 Uiso 1 1 calc R
C33 C 0.6538(2) -0.0279(2) 0.8100(3) 0.0522(10) Uani 1 1 d .
H33A H 0.6145 -0.0098 0.7528 0.078 Uiso 1 1 calc R
H33B H 0.6976 0.0177 0.8296 0.078 Uiso 1 1 calc R
H33C H 0.6222 -0.0356 0.8565 0.078 Uiso 1 1 calc R
C34 C 0.50462(19) -0.2806(2) 0.5309(2) 0.0310(7) Uani 1 1 d .
H34A H 0.5340 -0.2382 0.4984 0.037 Uiso 1 1 calc R
C35 C 0.4099(2) -0.2681(3) 0.4942(3) 0.0660(13) Uani 1 1 d .
H35A H 0.3942 -0.2078 0.5071 0.099 Uiso 1 1 calc R
H35B H 0.3793 -0.3105 0.5231 0.099 Uiso 1 1 calc R
H35C H 0.3946 -0.2779 0.4284 0.099 Uiso 1 1 calc R
C36 C 0.5314(3) -0.3736(2) 0.5115(3) 0.0557(11) Uani 1 1 d .
H36A H 0.5930 -0.3802 0.5357 0.084 Uiso 1 1 calc R
H36B H 0.5166 -0.3838 0.4458 0.084 Uiso 1 1 calc R
H36C H 0.5016 -0.4168 0.5405 0.084 Uiso 1 1 calc R
C37 C 0.1501(4) -0.0787(3) 0.8984(4) 0.0798(16) Uani 1 1 d .
C38 C 0.1197(4) -0.1019(3) 0.8113(3) 0.0716(13) Uani 1 1 d .
H38A H 0.1591 -0.1033 0.7745 0.086 Uiso 1 1 calc R
C39 C 0.0386(5) -0.1234(4) 0.7713(5) 0.128(3) Uani 1 1 d .
H39A H 0.0224 -0.1388 0.7089 0.154 Uiso 1 1 calc R
C40 C -0.0190(5) -0.1227(4) 0.8209(5) 0.127(3) Uani 1 1 d .
H40A H -0.0767 -0.1384 0.7945 0.153 Uiso 1 1 calc R
C41 C 0.0077(4) -0.0983(4) 0.9136(5) 0.102(2) Uani 1 1 d .
H41A H -0.0337 -0.0966 0.9481 0.122 Uiso 1 1 calc R
C42 C 0.0882(4) -0.0775(3) 0.9549(4) 0.0814(16) Uani 1 1 d .
H42 H 0.1048 -0.0626 1.0175 0.098 Uiso 1 1 calc R
C43 C 0.2316(4) -0.0561(4) 0.9457(4) 0.120(2) Uani 1 1 d .
H43A H 0.2695 -0.0572 0.9046 0.181 Uiso 1 1 calc R
H43B H 0.2520 -0.0984 0.9951 0.181 Uiso 1 1 calc R
H43C H 0.2311 0.0035 0.9710 0.181 Uiso 1 1 calc R

loop_
_atom_site_aniso_label
_atom_site_aniso_U_11
_atom_site_aniso_U_22
_atom_site_aniso_U_33
_atom_site_aniso_U_23
_atom_site_aniso_U_13
_atom_site_aniso_U_12
Zn1 0.02209(18) 0.0263(2) 0.0285(2) 0.00520(17) 0.00908(14) 0.00167(16)
N1 0.0231(12) 0.0194(14) 0.0236(13) 0.0027(11) 0.0079(10) -0.0008(10)
N2 0.0239(12) 0.0228(14) 0.0212(13) 0.0026(11) 0.0090(10) -0.0005(10)
C1 0.0214(14) 0.0213(17) 0.0213(16) -0.0032(13) 0.0074(12) -0.0018(12)
C2 0.0216(15) 0.0279(19) 0.0264(17) -0.0029(14) 0.0057(13) 0.0004(13)
C3 0.0292(17) 0.0320(19) 0.040(2) 0.0038(16) 0.0132(14) -0.0002(14)
C4 0.0276(17) 0.047(2) 0.050(2) -0.0006(18) 0.0193(15) -0.0009(16)
C5 0.0257(17) 0.041(2) 0.054(2) -0.0028(18) 0.0126(16) 0.0089(15)
C6 0.0257(16) 0.0294(19) 0.0353(19) -0.0044(15) 0.0055(14) 0.0041(14)
C7 0.0324(18) 0.036(2) 0.048(2) 0.0016(17) 0.0045(16) 0.0131(15)
C8 0.045(2) 0.030(2) 0.045(2) 0.0112(17) 0.0060(17) 0.0094(16)
C9 0.0360(18) 0.0294(19) 0.039(2) 0.0047(16) 0.0125(15) 0.0047(15)
C10 0.0228(15) 0.0224(17) 0.0255(16) 0.0012(13) 0.0041(13) 0.0014(13)
C11 0.0241(15) 0.0209(16) 0.0188(15) 0.0015(13) 0.0056(12) 0.0009(12)
C12 0.0220(15) 0.0249(18) 0.0251(16) -0.0023(14) 0.0032(13) -0.0009(13)
C13 0.0208(14) 0.0187(16) 0.0269(17) 0.0001(13) 0.0106(13) 0.0017(12)
C14 0.0244(15) 0.0226(17) 0.0307(18) -0.0010(14) 0.0103(13) -0.0003(13)
C15 0.0258(16) 0.0267(19) 0.0367(19) -0.0038(15) 0.0071(14) -0.0042(14)
C16 0.0349(18) 0.0243(18) 0.044(2) 0.0102(16) 0.0152(16) -0.0049(15)
C17 0.0317(17) 0.0290(19) 0.0264(17) 0.0074(15) 0.0103(14) 0.0006(14)
C18 0.0214(14) 0.0248(17) 0.0268(17) 0.0013(14) 0.0097(13) 0.0028(13)
C19 0.0425(19) 0.0279(19) 0.0265(18) -0.0002(15) 0.0017(15) -0.0079(15)
C20 0.114(4) 0.058(3) 0.038(2) -0.004(2) 0.033(2) 0.010(3)
C21 0.056(3) 0.125(4) 0.044(3) 0.027(3) -0.012(2) -0.017(3)
C22 0.0289(15) 0.0275(17) 0.0250(16) 0.0021(15) 0.0092(13) -0.0033(14)
C23 0.045(2) 0.042(2) 0.049(2) -0.0120(19) 0.0083(17) -0.0004(17)
C24 0.048(2) 0.052(2) 0.040(2) -0.0019(19) -0.0021(17) 0.0027(19)
C25 0.0237(15) 0.0214(17) 0.0262(17) 0.0057(13) 0.0110(13) 0.0038(12)
C26 0.0293(17) 0.0333(19) 0.0279(18) 0.0071(15) 0.0074(14) 0.0068(14)
C27 0.0450(19) 0.038(2) 0.0272(18) 0.0089(15) 0.0138(15) 0.0097(16)
C28 0.055(2) 0.031(2) 0.041(2) 0.0112(16) 0.0312(18) 0.0031(17)
C29 0.0439(19) 0.0244(18) 0.044(2) 0.0026(16) 0.0230(17) -0.0046(15)
C30 0.0290(16) 0.0210(17) 0.0306(18) 0.0014(14) 0.0129(14) 0.0020(13)
C31 0.0378(19) 0.054(2) 0.0260(19) 0.0001(17) 0.0050(15) -0.0070(17)
C32 0.051(2) 0.087(4) 0.046(2) -0.003(2) -0.0082(19) -0.001(2)
C33 0.059(2) 0.042(2) 0.050(2) -0.005(2) 0.0019(19) -0.012(2)
C34 0.0347(17) 0.0304(19) 0.0299(18) -0.0017(15) 0.0117(14) -0.0040(14)
C35 0.044(2) 0.094(4) 0.055(3) -0.018(2) 0.0017(19) 0.016(2)
C36 0.076(3) 0.047(2) 0.043(2) -0.0103(19) 0.011(2) 0.016(2)
C37 0.106(4) 0.030(3) 0.084(4) 0.013(2) -0.013(3) -0.009(3)
C38 0.123(4) 0.040(3) 0.056(3) -0.010(2) 0.032(3) -0.007(3)
C39 0.199(8) 0.084(5) 0.091(5) -0.012(4) 0.016(5) -0.046(5)
C40 0.214(8) 0.088(5) 0.120(6) 0.017(4) 0.115(6) 0.003(5)
C41 0.128(5) 0.072(4) 0.131(6) 0.037(4) 0.079(5) 0.029(4)
C42 0.126(5) 0.040(3) 0.104(4) 0.018(3) 0.077(4) 0.027(3)
C43 0.156(6) 0.091(5) 0.091(4) -0.004(3) -0.012(4) 0.045(4)

loop_
_atom_type_symbol
_atom_type_description
_atom_type_scat_dispersion_real
_atom_type_scat_dispersion_imag
_atom_type_scat_source
C C 0.0033 0.0016 'International Tables Vol C Tables 4.2.6.8 and 6.1.1.4'
H H 0.0000 0.0000 'International Tables Vol C Tables 4.2.6.8 and 6.1.1.4'
Zn Zn 0.2839 1.4301 'International Tables Vol C Tables 4.2.6.8 and 6.1.1.4'
N N 0.0061 0.0033 'International Tables Vol C Tables 4.2.6.8 and 6.1.1.4'

loop_
_geom_angle_atom_site_label_1
_geom_angle_atom_site_label_2
_geom_angle_atom_site_label_3
_geom_angle
_geom_angle_site_symmetry_3
N1 Zn1 N2 85.67(9) .
N1 Zn1 Zn1 131.97(7) 3_656
N2 Zn1 Zn1 138.65(7) 3_656
C1 N1 C13 119.8(2) .
C1 N1 Zn1 108.29(18) .
C13 N1 Zn1 131.35(18) .
C11 N2 C25 120.7(2) .
C11 N2 Zn1 107.13(18) .
C25 N2 Zn1 131.90(18) .
N1 C1 C11 119.0(2) .
N1 C1 C2 132.8(3) .
C11 C1 C2 108.2(2) .
C3 C2 C12 118.7(3) .
C3 C2 C1 135.6(3) .
C12 C2 C1 105.6(2) .
C2 C3 C4 118.2(3) .
C5 C4 C3 122.4(3) .
C4 C5 C6 120.9(3) .
C12 C6 C5 115.9(3) .
C12 C6 C7 115.9(3) .
C5 C6 C7 128.1(3) .
C8 C7 C6 120.6(3) .
C7 C8 C9 122.5(3) .
C10 C9 C8 119.0(3) .
C9 C10 C12 117.9(3) .
C9 C10 C11 136.2(3) .
C12 C10 C11 105.9(2) .
N2 C11 C1 119.0(2) .
N2 C11 C10 133.0(3) .
C1 C11 C10 108.1(2) .
C6 C12 C10 124.1(3) .
C6 C12 C2 123.9(3) .
C10 C12 C2 112.1(2) .
C18 C13 C14 121.6(3) .
C18 C13 N1 119.4(2) .
C14 C13 N1 118.9(3) .
C15 C14 C13 117.9(3) .
C15 C14 C19 119.8(3) .
C13 C14 C19 122.2(3) .
C16 C15 C14 121.0(3) .
C15 C16 C17 120.3(3) .
C16 C17 C18 121.1(3) .
C17 C18 C13 118.0(3) .
C17 C18 C22 121.4(3) .
C13 C18 C22 120.6(3) .
C21 C19 C20 111.4(3) .
C21 C19 C14 112.5(3) .
C20 C19 C14 109.8(3) .
C24 C22 C18 113.6(3) .
C24 C22 C23 110.6(3) .
C18 C22 C23 110.5(2) .
C30 C25 C26 121.0(3) .
C30 C25 N2 119.5(2) .
C26 C25 N2 119.4(3) .
C27 C26 C25 117.8(3) .
C27 C26 C31 120.8(3) .
C25 C26 C31 121.3(3) .
C28 C27 C26 121.7(3) .
C27 C28 C29 119.8(3) .
C28 C29 C30 121.3(3) .
C29 C30 C25 118.3(3) .
C29 C30 C34 120.1(3) .
C25 C30 C34 121.6(3) .
C33 C31 C26 110.6(3) .
C33 C31 C32 111.8(3) .
C26 C31 C32 112.0(3) .
C35 C34 C30 112.6(3) .
C35 C34 C36 110.9(3) .
C30 C34 C36 110.3(3) .
C38 C37 C43 130.5(6) .
C38 C37 C42 116.4(5) .
C43 C37 C42 113.2(6) .
C37 C38 C39 126.1(6) .
C40 C39 C38 118.9(7) .
C39 C40 C41 118.7(8) .
C42 C41 C40 123.3(6) .
C41 C42 C37 116.7(6) .

loop_
_geom_bond_atom_site_label_1
_geom_bond_atom_site_label_2
_geom_bond_distance
_geom_bond_site_symmetry_2
Zn1 N1 1.994(2) .
Zn1 N2 2.012(2) .
Zn1 Zn1 2.4785(6) 3_656
N1 C1 1.319(4) .
N1 C13 1.440(4) .
N2 C11 1.338(3) .
N2 C25 1.432(3) .
C1 C11 1.437(4) .
C1 C2 1.474(4) .
C2 C3 1.371(4) .
C2 C12 1.420(4) .
C3 C4 1.422(4) .
C4 C5 1.370(5) .
C5 C6 1.411(4) .
C6 C12 1.395(4) .
C6 C7 1.412(4) .
C7 C8 1.366(5) .
C8 C9 1.410(4) .
C9 C10 1.372(4) .
C10 C12 1.418(4) .
C10 C11 1.471(4) .
C13 C18 1.400(4) .
C13 C14 1.406(4) .
C14 C15 1.389(4) .
C14 C19 1.530(4) .
C15 C16 1.377(4) .
C16 C17 1.379(4) .
C17 C18 1.387(4) .
C18 C22 1.515(4) .
C19 C21 1.515(5) .
C19 C20 1.521(5) .
C22 C24 1.510(4) .
C22 C23 1.519(4) .
C25 C30 1.397(4) .
C25 C26 1.412(4) .
C26 C27 1.395(4) .
C26 C31 1.524(4) .
C27 C28 1.367(5) .
C28 C29 1.379(4) .
C29 C30 1.395(4) .
C30 C34 1.513(4) .
C31 C33 1.510(5) .
C31 C32 1.544(5) .
C34 C35 1.509(4) .
C34 C36 1.523(4) .
C37 C38 1.340(6) .
C37 C43 1.380(7) .
C37 C42 1.477(7) .
C38 C39 1.342(7) .
C39 C40 1.340(9) .
C40 C41 1.418(8) .
C41 C42 1.336(7) .
